data_7119654
loop_
_publ_author_name
'Shuai Dong'
'Kiran Indukuri'
'Derrick L. J. Clive'
'Jin-Ming Gao'

_publ_section_title
;
 Synthesis of models of the BC ring systems of MPC1001 and MPC1001F
;
_journal_name_full Chem.Commun.
_journal_page_first 8271
_journal_volume 52
_journal_year 2016
_chemical_formula_moiety 'C16 H15 N3 O7 S'
_chemical_formula_sum 'C16 H15 N3 O7 S'
_chemical_formula_weight 393.37
_space_group_crystal_system triclinic
_space_group_IT_number 2
_space_group_name_Hall '-P 1'
_space_group_name_H-M_alt 'P -1'
_symmetry_space_group_name_Hall '-P 1'
_symmetry_space_group_name_H-M 'P -1'
_atom_sites_solution_hydrogens geom
_audit_creation_method SHELXL-2014/7
_audit_update_record
;
2016-05-17 deposited with the CCDC.
2016-06-07 downloaded from the CCDC.
;
_cell_angle_alpha 91.3062(4)
_cell_angle_beta 98.1391(4)
_cell_angle_gamma 92.2828(5)
_cell_formula_units_Z 2
_cell_length_a 6.7169(3)
_cell_length_b 7.9571(3)
_cell_length_c 16.1794(6)
_cell_measurement_reflns_used 8233
_cell_measurement_temperature 193(2)
_cell_measurement_theta_max 28.33
_cell_measurement_theta_min 2.54
_cell_volume 855.00(6)
_computing_cell_refinement 'Bruker SAINT'
_computing_data_collection 'Bruker APEX2'
_computing_data_reduction 'Bruker SAINT'
_computing_molecular_graphics 'Bruker SHELXTL'
_computing_publication_material 'Bruker SHELXTL'
_computing_structure_refinement 'SHELXL-2014/7 (Sheldrick, 2014)'
_computing_structure_solution 'SHELXT-2014 (Sheldrick, 2015)'
_diffrn_ambient_temperature 193(2)
_diffrn_measured_fraction_theta_full 0.999
_diffrn_measured_fraction_theta_max 0.978
_diffrn_measurement_device_type 'Bruker APEX-II CCD'
_diffrn_measurement_method '\w scans'
_diffrn_radiation_type MoK\a
_diffrn_radiation_wavelength 0.71073
_diffrn_reflns_av_R_equivalents 0.0113
_diffrn_reflns_av_unetI/netI 0.0160
_diffrn_reflns_Laue_measured_fraction_full 0.999
_diffrn_reflns_Laue_measured_fraction_max 0.978
_diffrn_reflns_limit_h_max 8
_diffrn_reflns_limit_h_min -8
_diffrn_reflns_limit_k_max 10
_diffrn_reflns_limit_k_min -10
_diffrn_reflns_limit_l_max 21
_diffrn_reflns_limit_l_min -21
_diffrn_reflns_number 8103
_diffrn_reflns_point_group_measured_fraction_full 0.999
_diffrn_reflns_point_group_measured_fraction_max 0.978
_diffrn_reflns_theta_full 25.242
_diffrn_reflns_theta_max 28.335
_diffrn_reflns_theta_min 2.544
_exptl_absorpt_coefficient_mu 0.237
_exptl_absorpt_correction_T_max 0.9899
_exptl_absorpt_correction_T_min 0.9300
_exptl_absorpt_correction_type numerical
_exptl_absorpt_process_details 'SADABS 2014/5'
_exptl_crystal_colour colourless
_exptl_crystal_density_diffrn 1.528
_exptl_crystal_description prism
_exptl_crystal_F_000 408
_exptl_crystal_recrystallization_method 'Re-crystallisation from solvent'
_exptl_crystal_size_max 0.375
_exptl_crystal_size_mid 0.212
_exptl_crystal_size_min 0.191
_refine_diff_density_max 0.385
_refine_diff_density_min -0.220
_refine_diff_density_rms 0.045
_refine_ls_extinction_coef .
_refine_ls_extinction_method none
_refine_ls_goodness_of_fit_ref 1.025
_refine_ls_hydrogen_treatment constr
_refine_ls_matrix_type full
_refine_ls_number_parameters 246
_refine_ls_number_reflns 4170
_refine_ls_number_restraints 0
_refine_ls_restrained_S_all 1.025
_refine_ls_R_factor_all 0.0344
_refine_ls_R_factor_gt 0.0320
_refine_ls_shift/su_max 0.000
_refine_ls_shift/su_mean 0.000
_refine_ls_structure_factor_coef Fsqd
_refine_ls_weighting_details 'w=1/[\s^2^(Fo^2^)+(0.0459P)^2^+0.2997P] where P=(Fo^2^+2Fc^2^)/3'
_refine_ls_weighting_scheme calc
_refine_ls_wR_factor_gt 0.0854
_refine_ls_wR_factor_ref 0.0877
_reflns_Friedel_coverage 0.000
_reflns_Friedel_fraction_full .
_reflns_Friedel_fraction_max .
_reflns_number_gt 3842
_reflns_number_total 4170
_reflns_threshold_expression 'I > 2\s(I)'
_cod_data_source_file c6cc04169h3.cif
_cod_data_source_block dlc1605
_cod_database_code 7119654
_shelx_shelxl_version_number 2014/7
_shelx_space_group_comment
; 
The symmetry employed for this shelxl refinement is uniquely defined 
by the following loop, which should always be used as a source of 
symmetry information in preference to the above space-group names. 
They are only intended as comments. 
;
_shelx_estimated_absorpt_t_min 0.916
_shelx_estimated_absorpt_t_max 0.956
_solvent_exptl_crystal_recrystallization_method 'isopropyl alcohol, toluene'

loop_
_space_group_symop_operation_xyz
'x, y, z'
'-x, -y, -z'

loop_
_atom_site_label
_atom_site_type_symbol
_atom_site_fract_x
_atom_site_fract_y
_atom_site_fract_z
_atom_site_U_iso_or_equiv
_atom_site_adp_type
_atom_site_occupancy
_atom_site_site_symmetry_order
_atom_site_calc_flag
_atom_site_refinement_flags_posn
_atom_site_refinement_flags_adp
_atom_site_refinement_flags_occupancy
_atom_site_disorder_assembly
_atom_site_disorder_group
S S 0.12702(4) 0.40398(3) 0.42307(2) 0.02272(8) Uani 1 1 d . . . . .
O1 O -0.05164(13) 0.24319(13) 0.24045(6) 0.0365(2) Uani 1 1 d . . . . .
O2 O 0.23680(18) -0.20069(12) 0.37358(7) 0.0463(3) Uani 1 1 d . . . . .
O3 O 0.59462(16) -0.01319(14) 0.40544(7) 0.0430(3) Uani 1 1 d . . . . .
O4 O 0.37572(13) 0.36071(11) 0.21349(5) 0.02681(18) Uani 1 1 d . . . . .
O5 O 0.15759(15) 0.50784(13) 0.12642(6) 0.0384(2) Uani 1 1 d . . . . .
O6 O 0.5853(2) 0.1419(2) -0.19648(7) 0.0638(4) Uani 1 1 d . . . . .
O7 O 0.8298(2) 0.06143(18) -0.10615(8) 0.0603(3) Uani 1 1 d . . . . .
N1 N 0.08633(15) 0.01701(12) 0.30588(6) 0.0274(2) Uani 1 1 d . . . . .
N2 N 0.42274(13) 0.21914(12) 0.37116(6) 0.02157(19) Uani 1 1 d . . . . .
N3 N 0.6698(2) 0.12875(17) -0.12464(8) 0.0432(3) Uani 1 1 d . . . . .
C1 C 0.08093(16) 0.18630(14) 0.28876(7) 0.0228(2) Uani 1 1 d . . . . .
C2 C 0.24497(19) -0.05495(15) 0.35486(8) 0.0287(2) Uani 1 1 d . . . . .
C3 C 0.43800(18) 0.05355(15) 0.38059(7) 0.0267(2) Uani 1 1 d . . . . .
C4 C 0.59932(17) 0.33767(17) 0.38301(8) 0.0312(3) Uani 1 1 d . . . . .
H4A H 0.7100 0.2938 0.3555 0.037 Uiso 1 1 calc R U . . .
H4B H 0.6485 0.3587 0.4431 0.037 Uiso 1 1 calc R U . . .
C5 C 0.52114(19) 0.49832(16) 0.34196(8) 0.0317(3) Uani 1 1 d . . . . .
H5A H 0.4982 0.5836 0.3847 0.038 Uiso 1 1 calc R U . . .
H5B H 0.6181 0.5466 0.3073 0.038 Uiso 1 1 calc R U . . .
C6 C 0.32344(17) 0.44245(14) 0.28797(7) 0.0235(2) Uani 1 1 d . . . . .
H6 H 0.2289 0.5356 0.2759 0.028 Uiso 1 1 calc R U . . .
C7 C 0.24129(15) 0.30151(13) 0.33903(6) 0.0183(2) Uani 1 1 d . . . . .
C8 C -0.0826(2) -0.09528(19) 0.26757(10) 0.0436(3) Uani 1 1 d . . . . .
H8A H -0.0307 -0.2009 0.2490 0.052 Uiso 1 1 calc R U . . .
H8B H -0.1563 -0.0408 0.2195 0.052 Uiso 1 1 calc R U . . .
H8C H -0.1734 -0.1188 0.3087 0.052 Uiso 1 1 calc R U . . .
C9 C 0.28935(18) 0.40975(15) 0.13781(7) 0.0267(2) Uani 1 1 d . . . . .
C10 C 0.38707(18) 0.32872(15) 0.07032(7) 0.0261(2) Uani 1 1 d . . . . .
C11 C 0.29406(19) 0.33674(17) -0.01216(8) 0.0312(3) Uani 1 1 d . . . . .
H11 H 0.1676 0.3868 -0.0244 0.037 Uiso 1 1 calc R U . . .
C12 C 0.3873(2) 0.27115(18) -0.07616(8) 0.0352(3) Uani 1 1 d . . . . .
H12 H 0.3258 0.2754 -0.1326 0.042 Uiso 1 1 calc R U . . .
C13 C 0.5712(2) 0.19949(17) -0.05635(8) 0.0326(3) Uani 1 1 d . . . . .
C14 C 0.6675(2) 0.18991(17) 0.02482(8) 0.0335(3) Uani 1 1 d . . . . .
H14 H 0.7943 0.1401 0.0365 0.040 Uiso 1 1 calc R U . . .
C15 C 0.57280(19) 0.25546(17) 0.08863(8) 0.0303(3) Uani 1 1 d . . . . .
H15 H 0.6349 0.2503 0.1450 0.036 Uiso 1 1 calc R U . . .
C16 C 0.0798(2) 0.22560(16) 0.48530(8) 0.0302(3) Uani 1 1 d . . . . .
H16A H 0.0336 0.2645 0.5370 0.036 Uiso 1 1 calc R U . . .
H16B H 0.2041 0.1654 0.4990 0.036 Uiso 1 1 calc R U . . .
H16C H -0.0240 0.1499 0.4538 0.036 Uiso 1 1 calc R U . . .

loop_
_atom_site_aniso_label
_atom_site_aniso_U_11
_atom_site_aniso_U_22
_atom_site_aniso_U_33
_atom_site_aniso_U_23
_atom_site_aniso_U_13
_atom_site_aniso_U_12
S 0.02275(14) 0.02215(14) 0.02454(14) -0.00110(10) 0.00701(10) 0.00463(10)
O1 0.0253(4) 0.0445(5) 0.0359(5) 0.0004(4) -0.0091(4) 0.0019(4)
O2 0.0678(7) 0.0228(5) 0.0555(7) 0.0067(4) 0.0309(6) 0.0084(4)
O3 0.0400(5) 0.0479(6) 0.0421(5) 0.0075(4) 0.0017(4) 0.0264(5)
O4 0.0312(4) 0.0303(4) 0.0206(4) 0.0031(3) 0.0074(3) 0.0073(3)
O5 0.0391(5) 0.0462(6) 0.0321(5) 0.0093(4) 0.0069(4) 0.0171(4)
O6 0.0653(8) 0.0966(11) 0.0304(6) -0.0186(6) 0.0148(5) -0.0027(7)
O7 0.0705(8) 0.0668(8) 0.0510(7) -0.0003(6) 0.0292(6) 0.0230(7)
N1 0.0279(5) 0.0237(5) 0.0310(5) -0.0067(4) 0.0086(4) -0.0045(4)
N2 0.0153(4) 0.0267(5) 0.0227(4) -0.0002(4) 0.0012(3) 0.0057(3)
N3 0.0539(8) 0.0440(7) 0.0347(6) -0.0081(5) 0.0200(5) -0.0064(6)
C1 0.0190(5) 0.0271(5) 0.0220(5) -0.0033(4) 0.0032(4) 0.0001(4)
C2 0.0379(6) 0.0226(5) 0.0295(6) 0.0002(4) 0.0171(5) 0.0064(5)
C3 0.0298(6) 0.0298(6) 0.0223(5) 0.0030(4) 0.0068(4) 0.0125(5)
C4 0.0167(5) 0.0413(7) 0.0341(6) -0.0070(5) 0.0005(4) -0.0012(5)
C5 0.0275(6) 0.0320(6) 0.0359(6) -0.0051(5) 0.0087(5) -0.0083(5)
C6 0.0256(5) 0.0230(5) 0.0230(5) 0.0006(4) 0.0073(4) 0.0021(4)
C7 0.0155(4) 0.0200(5) 0.0194(5) -0.0002(4) 0.0018(3) 0.0036(4)
C8 0.0395(8) 0.0380(7) 0.0523(9) -0.0166(6) 0.0115(6) -0.0172(6)
C9 0.0264(5) 0.0294(6) 0.0246(5) 0.0054(4) 0.0044(4) 0.0010(4)
C10 0.0272(6) 0.0286(6) 0.0228(5) 0.0026(4) 0.0048(4) -0.0015(4)
C11 0.0288(6) 0.0368(7) 0.0270(6) 0.0029(5) 0.0007(5) -0.0010(5)
C12 0.0394(7) 0.0424(7) 0.0221(6) -0.0015(5) 0.0016(5) -0.0072(6)
C13 0.0401(7) 0.0325(6) 0.0266(6) -0.0037(5) 0.0128(5) -0.0054(5)
C14 0.0331(6) 0.0372(7) 0.0318(6) 0.0014(5) 0.0091(5) 0.0045(5)
C15 0.0313(6) 0.0365(6) 0.0234(5) 0.0026(5) 0.0039(4) 0.0042(5)
C16 0.0355(6) 0.0319(6) 0.0263(6) 0.0075(5) 0.0119(5) 0.0109(5)

loop_
_atom_type_symbol
_atom_type_description
_atom_type_scat_dispersion_real
_atom_type_scat_dispersion_imag
_atom_type_scat_source
C C 0.0033 0.0016 'International Tables Vol C Tables 4.2.6.8 and 6.1.1.4'
H H 0.0000 0.0000 'International Tables Vol C Tables 4.2.6.8 and 6.1.1.4'
N N 0.0061 0.0033 'International Tables Vol C Tables 4.2.6.8 and 6.1.1.4'
O O 0.0106 0.0060 'International Tables Vol C Tables 4.2.6.8 and 6.1.1.4'
S S 0.1246 0.1234 'International Tables Vol C Tables 4.2.6.8 and 6.1.1.4'

loop_
_geom_angle_atom_site_label_1
_geom_angle_atom_site_label_2
_geom_angle_atom_site_label_3
_geom_angle
_geom_angle_site_symmetry_1
_geom_angle_site_symmetry_3
C16 S C7 100.71(5) . .
C9 O4 C6 119.07(9) . .
C1 N1 C2 123.93(10) . .
C1 N1 C8 118.33(11) . .
C2 N1 C8 117.70(11) . .
C3 N2 C7 125.43(10) . .
C3 N2 C4 122.55(10) . .
C7 N2 C4 111.61(9) . .
O7 N3 O6 124.23(13) . .
O7 N3 C13 118.11(13) . .
O6 N3 C13 117.66(14) . .
O1 C1 N1 122.40(10) . .
O1 C1 C7 120.75(10) . .
N1 C1 C7 116.67(9) . .
O2 C2 N1 121.71(13) . .
O2 C2 C3 120.32(12) . .
N1 C2 C3 117.87(10) . .
O3 C3 N2 124.05(12) . .
O3 C3 C2 119.76(11) . .
N2 C3 C2 116.15(10) . .
N2 C4 C5 104.09(9) . .
C6 C5 C4 104.78(10) . .
O4 C6 C5 106.78(9) . .
O4 C6 C7 105.94(8) . .
C5 C6 C7 102.63(9) . .
N2 C7 C1 114.26(9) . .
N2 C7 C6 101.84(8) . .
C1 C7 C6 113.78(9) . .
N2 C7 S 111.84(7) . .
C1 C7 S 107.86(7) . .
C6 C7 S 107.05(7) . .
O5 C9 O4 124.98(11) . .
O5 C9 C10 124.90(11) . .
O4 C9 C10 110.09(10) . .
C15 C10 C11 120.44(11) . .
C15 C10 C9 120.93(10) . .
C11 C10 C9 118.52(11) . .
C12 C11 C10 119.58(12) . .
C13 C12 C11 118.82(12) . .
C12 C13 C14 122.96(12) . .
C12 C13 N3 118.71(12) . .
C14 C13 N3 118.32(13) . .
C13 C14 C15 117.88(12) . .
C14 C15 C10 120.31(11) . .

loop_
_geom_bond_atom_site_label_1
_geom_bond_atom_site_label_2
_geom_bond_distance
_geom_bond_site_symmetry_2
S C16 1.8024(12) .
S C7 1.8433(11) .
O1 C1 1.2083(14) .
O2 C2 1.2063(15) .
O3 C3 1.2186(14) .
O4 C9 1.3515(14) .
O4 C6 1.4494(13) .
O5 C9 1.2008(15) .
O6 N3 1.2278(18) .
O7 N3 1.2221(19) .
N1 C1 1.3823(15) .
N1 C2 1.3862(16) .
N1 C8 1.4715(15) .
N2 C3 1.3362(15) .
N2 C7 1.4439(13) .
N2 C4 1.4736(15) .
N3 C13 1.4778(17) .
C1 C7 1.5170(14) .
C2 C3 1.5302(18) .
C4 C5 1.5311(19) .
C5 C6 1.5267(16) .
C6 C7 1.5385(15) .
C9 C10 1.4978(17) .
C10 C15 1.3947(17) .
C10 C11 1.3951(16) .
C11 C12 1.3865(19) .
C12 C13 1.381(2) .
C13 C14 1.3845(18) .
C14 C15 1.3893(18) .

loop_
_geom_torsion_atom_site_label_1
_geom_torsion_atom_site_label_2
_geom_torsion_atom_site_label_3
_geom_torsion_atom_site_label_4
_geom_torsion
_geom_torsion_site_symmetry_1
_geom_torsion_site_symmetry_2
_geom_torsion_site_symmetry_3
_geom_torsion_site_symmetry_4
C2 N1 C1 O1 173.85(11) . . . .
C8 N1 C1 O1 -3.85(18) . . . .
C2 N1 C1 C7 -11.00(16) . . . .
C8 N1 C1 C7 171.29(10) . . . .
C1 N1 C2 O2 174.11(11) . . . .
C8 N1 C2 O2 -8.17(18) . . . .
C1 N1 C2 C3 -9.51(17) . . . .
C8 N1 C2 C3 168.20(11) . . . .
C7 N2 C3 O3 177.60(11) . . . .
C4 N2 C3 O3 5.57(18) . . . .
C7 N2 C3 C2 -0.10(16) . . . .
C4 N2 C3 C2 -172.12(10) . . . .
O2 C2 C3 O3 14.20(18) . . . .
N1 C2 C3 O3 -162.23(11) . . . .
O2 C2 C3 N2 -168.00(11) . . . .
N1 C2 C3 N2 15.57(15) . . . .
C3 N2 C4 C5 163.98(10) . . . .
C7 N2 C4 C5 -9.04(12) . . . .
N2 C4 C5 C6 -16.09(12) . . . .
C9 O4 C6 C5 -128.75(11) . . . .
C9 O4 C6 C7 122.36(10) . . . .
C4 C5 C6 O4 -77.58(11) . . . .
C4 C5 C6 C7 33.61(12) . . . .
C3 N2 C7 C1 -19.75(15) . . . .
C4 N2 C7 C1 153.03(10) . . . .
C3 N2 C7 C6 -142.86(11) . . . .
C4 N2 C7 C6 29.91(11) . . . .
C3 N2 C7 S 103.14(11) . . . .
C4 N2 C7 S -84.09(10) . . . .
O1 C1 C7 N2 -159.89(11) . . . .
N1 C1 C7 N2 24.88(14) . . . .
O1 C1 C7 C6 -43.50(15) . . . .
N1 C1 C7 C6 141.27(10) . . . .
O1 C1 C7 S 75.10(12) . . . .
N1 C1 C7 S -100.14(10) . . . .
O4 C6 C7 N2 73.54(10) . . . .
C5 C6 C7 N2 -38.29(10) . . . .
O4 C6 C7 C1 -49.91(11) . . . .
C5 C6 C7 C1 -161.73(9) . . . .
O4 C6 C7 S -168.96(7) . . . .
C5 C6 C7 S 79.21(9) . . . .
C16 S C7 N2 -59.93(9) . . . .
C16 S C7 C1 66.52(8) . . . .
C16 S C7 C6 -170.67(8) . . . .
C6 O4 C9 O5 -6.58(18) . . . .
C6 O4 C9 C10 171.36(9) . . . .
O5 C9 C10 C15 161.70(13) . . . .
O4 C9 C10 C15 -16.25(16) . . . .
O5 C9 C10 C11 -14.56(19) . . . .
O4 C9 C10 C11 167.50(11) . . . .
C15 C10 C11 C12 0.06(19) . . . .
C9 C10 C11 C12 176.33(11) . . . .
C10 C11 C12 C13 -0.13(19) . . . .
C11 C12 C13 C14 0.0(2) . . . .
C11 C12 C13 N3 179.63(12) . . . .
O7 N3 C13 C12 -177.97(13) . . . .
O6 N3 C13 C12 2.2(2) . . . .
O7 N3 C13 C14 1.7(2) . . . .
O6 N3 C13 C14 -178.19(13) . . . .
C12 C13 C14 C15 0.2(2) . . . .
N3 C13 C14 C15 -179.45(12) . . . .
C13 C14 C15 C10 -0.25(19) . . . .
C11 C10 C15 C14 0.14(19) . . . .
C9 C10 C15 C14 -176.05(11) . . . .
